data_7011072
loop_
_publ_author_name
'Yan Z. Voloshin'
'Oleg A. Varzatskii'
'Tatyana E. Kron'
'Vitaly K. Belsky'
'Valery E. Zavodnik'
'Nataly G. Strizhakova'
'Victor A. Nadtochenko'
'Vyacheslav A. Smirnov'

_publ_section_title
;
 Encapsulation of ruthenium(II) with macrobicyclic
 dioxime-functionalized ligands: on the way to new types of
 DNA-cleaving agents and probes
;
_journal_issue 6
_journal_name_full 'J. Chem. Soc., Dalton Trans.'
_journal_page_first 1203
_journal_page_last 1211
_journal_paper_doi 10.1039/b107172f
_journal_year 2002
_chemical_formula_sum 'C25 H24 B N3 O6 Ru0.5'
_chemical_formula_weight 523.82
_chemical_name_systematic
; 
? 
;
_space_group_IT_number 15
_symmetry_cell_setting monoclinic
_symmetry_space_group_name_Hall '-C 2yc'
_symmetry_space_group_name_H-M 'C 1 2/c 1'
_atom_sites_solution_hydrogens geom
_atom_sites_solution_primary direct
_atom_sites_solution_secondary difmap
_audit_creation_method SHELXL-97
_cell_angle_alpha 90.00
_cell_angle_beta 120.99(1)
_cell_angle_gamma 90.00
_cell_formula_units_Z 8
_cell_length_a 17.654(2)
_cell_length_b 25.336(4)
_cell_length_c 13.483(1)
_cell_measurement_reflns_used 24
_cell_measurement_temperature 293(2)
_cell_measurement_theta_max 12.7
_cell_measurement_theta_min 11.8
_cell_volume 5169.9(12)
_computing_structure_refinement 'SHELXL-97 (Sheldrick, 1997)'
_computing_structure_solution 'SHELXS-97 (Sheldrick, 1990)'
_diffrn_ambient_temperature 293(2)
_diffrn_measured_fraction_theta_full 0.362
_diffrn_measured_fraction_theta_max 0.362
_diffrn_measurement_device_type CAD4
_diffrn_measurement_method theta/2theta
_diffrn_radiation_monochromator filter
_diffrn_radiation_source 'fine-focus sealed tube'
_diffrn_radiation_type MoK\a
_diffrn_radiation_wavelength 0.71073
_diffrn_reflns_av_R_equivalents 0.0180
_diffrn_reflns_av_sigmaI/netI 0.0178
_diffrn_reflns_limit_h_max 18
_diffrn_reflns_limit_h_min -21
_diffrn_reflns_limit_k_max 28
_diffrn_reflns_limit_k_min 0
_diffrn_reflns_limit_l_max 16
_diffrn_reflns_limit_l_min 0
_diffrn_reflns_number 3931
_diffrn_reflns_theta_full 25.97
_diffrn_reflns_theta_max 25.97
_diffrn_reflns_theta_min 1.57
_diffrn_standards_decay_% .9
_diffrn_standards_interval_time 100
_diffrn_standards_number 3
_exptl_absorpt_coefficient_mu 0.369
_exptl_absorpt_correction_T_max 0.9038
_exptl_absorpt_correction_T_min 0.8429
_exptl_absorpt_correction_type none
_exptl_crystal_colour red
_exptl_crystal_density_diffrn 1.346
_exptl_crystal_density_method 'not measured'
_exptl_crystal_description prizm
_exptl_crystal_F_000 2160
_exptl_crystal_size_max 0.48
_exptl_crystal_size_mid 0.36
_exptl_crystal_size_min 0.28
_refine_diff_density_max 0.522
_refine_diff_density_min -0.316
_refine_diff_density_rms 0.055
_refine_ls_extinction_coef 0.00093(12)
_refine_ls_extinction_expression Fc^*^=kFc[1+0.001xFc^2^\l^3^/sin(2\q)]^-1/4^
_refine_ls_extinction_method SHELXL
_refine_ls_goodness_of_fit_ref 1.153
_refine_ls_hydrogen_treatment mixed
_refine_ls_matrix_type full
_refine_ls_number_parameters 398
_refine_ls_number_reflns 3757
_refine_ls_number_restraints 0
_refine_ls_restrained_S_all 1.153
_refine_ls_R_factor_all 0.0289
_refine_ls_R_factor_gt 0.0289
_refine_ls_shift/su_max 0.624
_refine_ls_shift/su_mean 0.052
_refine_ls_structure_factor_coef Fsqd
_refine_ls_weighting_details 'w=1/[\s^2^(Fo^2^)+(0.0561P)^2^+3.1626P] where P=(Fo^2^+2Fc^2^)/3'
_refine_ls_weighting_scheme calc
_refine_ls_wR_factor_gt 0.0837
_refine_ls_wR_factor_ref 0.0837
_reflns_number_gt 3757
_reflns_number_total 3757
_reflns_threshold_expression >2sigma(I)
_cod_data_source_file b107172f.txt
_cod_data_source_block No6
_cod_depositor_comments
;
The following automatic conversions were performed:

'_refine_ls_weighting_scheme' value 'calc
w=1/[\s^2^(Fo^2^)+(0.0561P)^2^+3.1626P] where P=(Fo^2^+2Fc^2^)/3' was
changed to 'calc'. New tag '_refine_ls_weighting_details' was
created. The value of the new tag was set to
'w=1/[\s^2^(Fo^2^)+(0.0561P)^2^+3.1626P] where P=(Fo^2^+2Fc^2^)/3'.

Automatic conversion script
Id: cif_fix_values 3143 2015-03-26 13:38:13Z robertas 
;
_cod_original_cell_volume 5169.9(11)
_cod_original_sg_symbol_H-M C2/c
_cod_original_formula_sum 'C25 H24 B N3 O6 Ru0.50'
_cod_database_code 7011072

loop_
_symmetry_equiv_pos_as_xyz
'x, y, z'
'-x, y, -z+1/2'
'x+1/2, y+1/2, z'
'-x+1/2, y+1/2, -z+1/2'
'-x, -y, -z'
'x, -y, z-1/2'
'-x+1/2, -y+1/2, -z'
'x+1/2, -y+1/2, z-1/2'

loop_
_atom_site_label
_atom_site_type_symbol
_atom_site_fract_x
_atom_site_fract_y
_atom_site_fract_z
_atom_site_U_iso_or_equiv
_atom_site_adp_type
_atom_site_occupancy
_atom_site_calc_flag
_atom_site_refinement_flags
_atom_site_disorder_assembly
_atom_site_disorder_group
Ru Ru 0.5000 0.719473(10) 0.2500 0.03445(10) Uani 1 d S . .
O1 O 0.42823(13) 0.66405(7) 0.37748(16) 0.0482(4) Uani 1 d . . .
O2 O 0.53196(12) 0.73799(7) 0.48489(15) 0.0473(4) Uani 1 d . . .
O3 O 0.37922(12) 0.75744(7) 0.32654(15) 0.0459(4) Uani 1 d . . .
N1 N 0.45860(14) 0.65867(8) 0.30247(18) 0.0417(4) Uani 1 d . . .
N2 N 0.56669(13) 0.74192(8) 0.41459(17) 0.0407(4) Uani 1 d . . .
N3 N 0.40029(14) 0.76010(8) 0.24194(17) 0.0399(4) Uani 1 d . . .
B1 B 0.4372(2) 0.71982(12) 0.4238(2) 0.0441(6) Uani 1 d . . .
C1 C 0.47961(17) 0.61172(9) 0.2846(2) 0.0439(6) Uani 1 d . . .
O4 O 0.45932(13) 0.56748(7) 0.32172(18) 0.0533(5) Uani 1 d . . .
C2 C 0.5270(2) 0.53162(10) 0.3885(2) 0.0514(7) Uani 1 d . . .
C3 C 0.6109(3) 0.54759(18) 0.4637(4) 0.0775(10) Uani 1 d . . .
C4 C 0.6724(4) 0.5084(3) 0.5300(5) 0.1124(19) Uani 1 d . . .
C5 C 0.6484(5) 0.4570(3) 0.5212(6) 0.120(2) Uani 1 d . . .
C6 C 0.5632(5) 0.44263(17) 0.4447(5) 0.1014(18) Uani 1 d . . .
C7 C 0.5023(3) 0.47978(12) 0.3782(3) 0.0688(9) Uani 1 d . . .
C8 C 0.63261(16) 0.77419(9) 0.4441(2) 0.0422(5) Uani 1 d . . .
O5 O 0.67600(13) 0.79953(8) 0.54752(15) 0.0544(5) Uani 1 d . . .
C9 C 0.66055(19) 0.85364(12) 0.5431(3) 0.0576(7) Uani 1 d . . .
C10 C 0.5819(3) 0.87493(17) 0.4579(5) 0.1171(19) Uani 1 d . . .
C11 C 0.5728(4) 0.9299(2) 0.4512(6) 0.155(3) Uani 1 d . . .
C12 C 0.6403(5) 0.9595(2) 0.5362(8) 0.174(3) Uani 1 d . . .
C13 C 0.7161(4) 0.9375(2) 0.6216(5) 0.124(2) Uani 1 d . . .
C14 C 0.7270(2) 0.88416(14) 0.6241(3) 0.0718(9) Uani 1 d . . .
C15 C 0.34361(15) 0.78103(9) 0.1426(2) 0.0405(5) Uani 1 d . . .
O6 O 0.26558(11) 0.80338(7) 0.11232(16) 0.0494(4) Uani 1 d . . .
C16 C 0.26011(17) 0.83765(10) 0.1905(2) 0.0499(6) Uani 1 d . . .
C17 C 0.1886(2) 0.83357(14) 0.2015(3) 0.0666(8) Uani 1 d . . .
C18 C 0.1788(3) 0.86839(18) 0.2739(4) 0.0828(11) Uani 1 d . . .
C19 C 0.2401(3) 0.90598(17) 0.3322(4) 0.0976(14) Uani 1 d . . .
C20 C 0.3122(4) 0.9100(2) 0.3194(6) 0.125(2) Uani 1 d . . .
C21 C 0.3225(3) 0.87535(16) 0.2477(5) 0.0981(15) Uani 1 d . . .
C22 C 0.4059(2) 0.71990(12) 0.5151(3) 0.0539(6) Uani 1 d . . .
C23 C 0.3945(3) 0.77447(14) 0.5526(3) 0.0642(8) Uani 1 d . . .
C24 C 0.3677(3) 0.7740(2) 0.6431(4) 0.0872(13) Uani 1 d . . .
C25 C 0.3556(6) 0.8281(4) 0.6780(9) 0.145(3) Uani 1 d . . .
H3 H 0.625(2) 0.5795(16) 0.466(3) 0.075(12) Uiso 1 d . . .
H4 H 0.722(3) 0.5245(18) 0.568(4) 0.088(15) Uiso 1 d . . .
H5 H 0.687(3) 0.436(2) 0.572(5) 0.130(18) Uiso 1 d . . .
H6 H 0.546(3) 0.409(2) 0.434(4) 0.123(18) Uiso 1 d . . .
H7 H 0.446(3) 0.4709(16) 0.324(3) 0.087(14) Uiso 1 d . . .
H10 H 0.5383 0.8616 0.3815 0.168 Uiso 1 d . . .
H11 H 0.5188 0.9370 0.3758 0.120 Uiso 1 d . . .
H12 H 0.6489 0.9973 0.5292 0.123 Uiso 1 d . . .
H13 H 0.7682 0.9549 0.6798 0.109 Uiso 1 d . . .
H14 H 0.7797 0.8659 0.6780 0.065 Uiso 1 d . . .
H17 H 0.149(3) 0.8041(17) 0.167(4) 0.095(13) Uiso 1 d . . .
H18 H 0.126(3) 0.8597(17) 0.276(3) 0.095(13) Uiso 1 d . . .
H19 H 0.239(3) 0.9341(18) 0.389(4) 0.106(13) Uiso 1 d . . .
H20 H 0.355(3) 0.942(2) 0.345(4) 0.128(17) Uiso 1 d . . .
H21 H 0.376(3) 0.8813(18) 0.236(4) 0.116(15) Uiso 1 d . . .
H221 H 0.453(2) 0.7006(13) 0.583(3) 0.058(8) Uiso 1 d . . .
H222 H 0.353(2) 0.7019(13) 0.482(3) 0.059(9) Uiso 1 d . . .
H231 H 0.446(2) 0.7955(14) 0.585(3) 0.072(10) Uiso 1 d . . .
H232 H 0.345(3) 0.7926(15) 0.478(3) 0.081(11) Uiso 1 d . . .
H241 H 0.413(3) 0.7519(17) 0.712(4) 0.086(12) Uiso 1 d . . .
H242 H 0.317(3) 0.754(2) 0.617(4) 0.100(15) Uiso 1 d . . .
H251 H 0.325(4) 0.827(3) 0.719(6) 0.17(2) Uiso 1 d . . .
H252 H 0.424(4) 0.847(2) 0.721(5) 0.16(2) Uiso 1 d . . .
H253 H 0.327(6) 0.843(3) 0.633(7) 0.17(4) Uiso 1 d . . .

loop_
_atom_site_aniso_label
_atom_site_aniso_U_11
_atom_site_aniso_U_22
_atom_site_aniso_U_33
_atom_site_aniso_U_23
_atom_site_aniso_U_13
_atom_site_aniso_U_12
Ru 0.04206(15) 0.02467(15) 0.03579(15) 0.000 0.01946(11) 0.000
O1 0.0670(11) 0.0352(9) 0.0577(10) 0.0033(8) 0.0430(10) 0.0029(8)
O2 0.0560(10) 0.0499(10) 0.0387(9) 0.0004(7) 0.0262(8) 0.0024(8)
O3 0.0533(10) 0.0436(9) 0.0462(9) 0.0040(8) 0.0294(8) 0.0108(8)
N1 0.0504(11) 0.0314(11) 0.0504(11) 0.0010(8) 0.0309(10) 0.0006(8)
N2 0.0469(11) 0.0364(10) 0.0368(10) 0.0004(8) 0.0201(9) 0.0017(9)
N3 0.0474(11) 0.0313(9) 0.0393(10) 0.0000(8) 0.0212(9) 0.0035(8)
B1 0.0546(15) 0.0356(14) 0.0451(14) 0.0035(12) 0.0278(12) 0.0047(12)
C1 0.0527(14) 0.0270(12) 0.0576(15) 0.0007(10) 0.0324(12) -0.0014(10)
O4 0.0683(12) 0.0300(9) 0.0775(13) 0.0075(8) 0.0489(11) 0.0000(8)
C2 0.079(2) 0.0365(14) 0.0586(16) 0.0058(11) 0.0492(16) 0.0085(12)
C3 0.091(3) 0.070(2) 0.079(2) 0.0157(19) 0.049(2) 0.011(2)
C4 0.092(4) 0.151(6) 0.090(3) 0.038(3) 0.044(3) 0.030(4)
C5 0.171(6) 0.115(5) 0.121(4) 0.072(4) 0.108(5) 0.089(5)
C6 0.191(6) 0.049(2) 0.114(4) 0.030(2) 0.114(4) 0.041(3)
C7 0.121(3) 0.0361(16) 0.078(2) 0.0063(15) 0.072(2) 0.0058(17)
C8 0.0477(13) 0.0334(13) 0.0368(11) -0.0013(9) 0.0154(10) 0.0025(10)
O5 0.0625(11) 0.0462(10) 0.0397(9) -0.0075(8) 0.0157(9) -0.0015(9)
C9 0.0569(16) 0.0480(16) 0.0656(18) -0.0187(13) 0.0299(14) -0.0081(13)
C10 0.081(3) 0.060(2) 0.146(4) -0.038(3) 0.013(3) 0.009(2)
C11 0.121(4) 0.076(3) 0.196(6) -0.041(4) 0.030(4) 0.024(3)
C12 0.170(6) 0.061(3) 0.252(9) -0.064(4) 0.080(6) -0.010(4)
C13 0.107(4) 0.076(3) 0.147(5) -0.050(3) 0.035(3) -0.028(3)
C14 0.070(2) 0.067(2) 0.072(2) -0.0239(17) 0.0317(17) -0.0212(16)
C15 0.0426(12) 0.0282(11) 0.0441(12) 0.0000(10) 0.0176(10) 0.0015(10)
O6 0.0439(9) 0.0430(10) 0.0512(10) 0.0003(8) 0.0174(8) 0.0072(8)
C16 0.0489(14) 0.0340(13) 0.0594(16) 0.0022(11) 0.0225(12) 0.0092(11)
C17 0.0618(19) 0.068(2) 0.070(2) -0.0101(16) 0.0343(16) -0.0062(16)
C18 0.080(2) 0.084(3) 0.100(3) -0.009(2) 0.057(2) 0.005(2)
C19 0.111(3) 0.071(3) 0.119(3) -0.033(2) 0.065(3) 0.008(2)
C20 0.115(4) 0.080(3) 0.204(6) -0.082(4) 0.100(4) -0.035(3)
C21 0.085(3) 0.062(2) 0.166(5) -0.050(3) 0.078(3) -0.0207(19)
C22 0.0647(17) 0.0508(16) 0.0559(15) 0.0055(14) 0.0381(14) 0.0065(15)
C23 0.075(2) 0.066(2) 0.0630(19) -0.0078(16) 0.0438(17) 0.0056(17)
C24 0.082(3) 0.126(4) 0.068(2) -0.014(2) 0.050(2) 0.011(3)
C25 0.146(6) 0.180(8) 0.129(6) -0.063(6) 0.084(5) 0.026(6)

loop_
_atom_type_symbol
_atom_type_description
_atom_type_scat_dispersion_real
_atom_type_scat_dispersion_imag
_atom_type_scat_source
C C 0.0033 0.0016 'International Tables Vol C Tables 4.2.6.8 and 6.1.1.4'
H H 0.0000 0.0000 'International Tables Vol C Tables 4.2.6.8 and 6.1.1.4'
B B 0.0013 0.0007 'International Tables Vol C Tables 4.2.6.8 and 6.1.1.4'
N N 0.0061 0.0033 'International Tables Vol C Tables 4.2.6.8 and 6.1.1.4'
O O 0.0106 0.0060 'International Tables Vol C Tables 4.2.6.8 and 6.1.1.4'
Ru Ru -1.2594 0.8363 'International Tables Vol C Tables 4.2.6.8 and 6.1.1.4'

loop_
_geom_angle_atom_site_label_1
_geom_angle_atom_site_label_2
_geom_angle_atom_site_label_3
_geom_angle
_geom_angle_site_symmetry_1
_geom_angle_site_symmetry_3
_geom_angle_publ_flag
N1 Ru N1 78.20(11) 2_655 . ?
N1 Ru N2 120.35(9) 2_655 . ?
N1 Ru N2 86.51(9) . . ?
N1 Ru N2 86.51(8) 2_655 2_655 ?
N1 Ru N2 120.35(9) . 2_655 ?
N2 Ru N2 146.72(12) . 2_655 ?
N1 Ru N3 86.75(8) 2_655 2_655 ?
N1 Ru N3 149.12(9) . 2_655 ?
N2 Ru N3 78.02(8) . 2_655 ?
N2 Ru N3 84.94(8) 2_655 2_655 ?
N1 Ru N3 149.12(9) 2_655 . ?
N1 Ru N3 86.75(8) . . ?
N2 Ru N3 84.94(8) . . ?
N2 Ru N3 78.02(8) 2_655 . ?
N3 Ru N3 117.81(12) 2_655 . ?
N1 O1 B1 113.38(18) . . ?
N2 O2 B1 114.16(18) . . ?
N3 O3 B1 113.50(18) . . ?
C1 N1 O1 118.85(19) . . ?
C1 N1 Ru 116.71(16) . . ?
O1 N1 Ru 122.70(14) . . ?
C8 N2 O2 118.68(19) . . ?
C8 N2 Ru 116.27(16) . . ?
O2 N2 Ru 122.18(15) . . ?
C15 N3 O3 118.8(2) . . ?
C15 N3 Ru 117.12(17) . . ?
O3 N3 Ru 122.64(14) . . ?
O2 B1 O3 110.3(2) . . ?
O2 B1 O1 111.1(2) . . ?
O3 B1 O1 110.4(2) . . ?
O2 B1 C22 107.9(2) . . ?
O3 B1 C22 108.7(2) . . ?
O1 B1 C22 108.4(2) . . ?
N1 C1 O4 122.2(2) . . ?
N1 C1 C1 113.81(14) . 2_655 ?
O4 C1 C1 123.82(13) . 2_655 ?
C1 O4 C2 118.4(2) . . ?
C3 C2 C7 122.1(3) . . ?
C3 C2 O4 122.0(3) . . ?
C7 C2 O4 115.9(3) . . ?
C2 C3 C4 117.0(5) . . ?
C5 C4 C3 121.3(6) . . ?
C4 C5 C6 119.8(5) . . ?
C7 C6 C5 120.2(5) . . ?
C6 C7 C2 119.6(5) . . ?
N2 C8 O5 123.5(2) . . ?
N2 C8 C15 114.5(2) . 2_655 ?
O5 C8 C15 122.0(2) . 2_655 ?
C8 O5 C9 115.3(2) . . ?
C14 C9 C10 122.0(3) . . ?
C14 C9 O5 117.2(3) . . ?
C10 C9 O5 120.8(3) . . ?
C9 C10 C11 118.5(4) . . ?
C12 C11 C10 117.9(5) . . ?
C13 C12 C11 122.4(5) . . ?
C14 C13 C12 119.6(4) . . ?
C9 C14 C13 119.4(4) . . ?
N3 C15 O6 127.5(2) . . ?
N3 C15 C8 113.2(2) . 2_655 ?
O6 C15 C8 119.0(2) . 2_655 ?
C15 O6 C16 119.17(19) . . ?
C17 C16 C21 121.6(3) . . ?
C17 C16 O6 117.6(3) . . ?
C21 C16 O6 120.7(3) . . ?
C16 C17 C18 119.3(3) . . ?
C19 C18 C17 120.3(4) . . ?
C18 C19 C20 119.7(4) . . ?
C19 C20 C21 120.2(4) . . ?
C16 C21 C20 118.8(4) . . ?
C23 C22 B1 114.7(2) . . ?
C24 C23 C22 114.2(3) . . ?
C25 C24 C23 113.5(6) . . ?

loop_
_geom_bond_atom_site_label_1
_geom_bond_atom_site_label_2
_geom_bond_distance
_geom_bond_site_symmetry_2
_geom_bond_publ_flag
Ru N1 1.985(2) 2_655 ?
Ru N1 1.985(2) . ?
Ru N2 1.986(2) . ?
Ru N2 1.986(2) 2_655 ?
Ru N3 1.993(2) 2_655 ?
Ru N3 1.993(2) . ?
O1 N1 1.374(3) . ?
O1 B1 1.520(3) . ?
O2 N2 1.372(3) . ?
O2 B1 1.506(4) . ?
O3 N3 1.372(3) . ?
O3 B1 1.514(3) . ?
N1 C1 1.305(3) . ?
N2 C8 1.305(3) . ?
N3 C15 1.302(3) . ?
B1 C22 1.588(4) . ?
C1 O4 1.349(3) . ?
C1 C1 1.441(5) 2_655 ?
O4 C2 1.399(3) . ?
C2 C3 1.357(5) . ?
C2 C7 1.368(4) . ?
C3 C4 1.402(7) . ?
C4 C5 1.354(9) . ?
C5 C6 1.364(9) . ?
C6 C7 1.362(6) . ?
C8 O5 1.358(3) . ?
C8 C15 1.442(3) 2_655 ?
O5 C9 1.393(4) . ?
C9 C14 1.359(4) . ?
C9 C10 1.377(5) . ?
C10 C11 1.398(7) . ?
C11 C12 1.375(8) . ?
C12 C13 1.357(8) . ?
C13 C14 1.362(6) . ?
C15 O6 1.344(3) . ?
C15 C8 1.442(3) 2_655 ?
O6 C16 1.407(3) . ?
C16 C17 1.349(4) . ?
C16 C21 1.359(5) . ?
C17 C18 1.391(5) . ?
C18 C19 1.349(6) . ?
C19 C20 1.375(7) . ?
C20 C21 1.385(6) . ?
C22 C23 1.521(4) . ?
C23 C24 1.520(5) . ?
C24 C25 1.499(9) . ?
